data_4309052
loop_
_publ_author_name
'Yuan-Zhu Zhang'
'Song Gao'
'Zhe-Ming Wang'
'Gang Su'
'Hao-Ling Sun'
'Feng Pan'

_publ_contact_author_address
;
State Key Lab of Rare Earth Materials Chemistry and Applications &
PKU-HKU Joint Lab on Rare Earth Materials and Bioinorganic Chemistry,
College of Chemistry and Molecular Engineering,
Peking University,
Beijing 100871,
China
;
_publ_contact_author_email gaosong@pku.edu.cn
_publ_contact_author_fax 86-(10)-62751708
_publ_contact_author_name 'Prof. Song Gao'
_publ_contact_author_phone 86-(10)-62756320
_publ_section_title
;
Rational Synthesis and Magnetic Properties of a Family of Low-Dimensional
Heterometallic Cr-Mn Complexes Based on the Versatile Building Block
[Cr(2,2'-bipyridine)(CN)4]-
;
_journal_name_full 'Inorganic Chemistry'
_journal_page_first 4534
_journal_page_last 4545
_journal_paper_doi 10.1021/ic0484194
_journal_volume 44
_journal_year 2005
_chemical_formula_sum 'C48 H44 Cr2 Mn N16 O5'
_chemical_formula_weight 1083.93
_chemical_name_common Trinuclear-Cr2Mn
_chemical_name_systematic
;
?
;
_space_group_IT_number 14
_symmetry_cell_setting monoclinic
_symmetry_space_group_name_Hall '-P 2ybc'
_symmetry_space_group_name_H-M 'P 1 21/c 1'
_atom_sites_solution_hydrogens geom
_atom_sites_solution_primary direct
_atom_sites_solution_secondary difmap
_audit_creation_method SHELXL-97
_cell_angle_alpha 90.00
_cell_angle_beta 104.8021(11)
_cell_angle_gamma 90.00
_cell_formula_units_Z 4
_cell_length_a 22.3706(9)
_cell_length_b 14.3757(4)
_cell_length_c 17.0226(6)
_cell_measurement_reflns_used 63010
_cell_measurement_temperature 293(2)
_cell_measurement_theta_max 27.485
_cell_measurement_theta_min 3.395
_cell_volume 5292.7(3)
_computing_cell_refinement 'HKL Scalepack (Otwinowski & Minor, 1997)'
_computing_data_collection 'KappaCCD (Nonius B. V., 1998)'
_computing_data_reduction 'HKL Denzo (Otwinowski & Minor, 1997) & maXus (Mackay et al., 1998)'
_computing_molecular_graphics 'Bruker SHELXTL V5.1 (Sheldrick, 1998)'
_computing_publication_material 'SHELXL-97 (Sheldrick, 1997)'
_computing_structure_refinement 'SHELXL-97 (Sheldrick, 1997)'
_computing_structure_solution 'SHELXS-97 (Sheldrick, 1990)'
_diffrn_ambient_temperature 293(2)
_diffrn_detector_area_resol_mean 0.76
_diffrn_measured_fraction_theta_full 0.952
_diffrn_measured_fraction_theta_max 0.952
_diffrn_measurement_device_type 'NONIUS KappaCCD'
_diffrn_measurement_method CCD
_diffrn_radiation_monochromator graphite
_diffrn_radiation_source 'fine-focus sealed tube'
_diffrn_radiation_type MoK\a
_diffrn_radiation_wavelength 0.71073
_diffrn_reflns_av_R_equivalents 0.2617
_diffrn_reflns_av_sigmaI/netI 0.2329
_diffrn_reflns_limit_h_max 25
_diffrn_reflns_limit_h_min -25
_diffrn_reflns_limit_k_max 16
_diffrn_reflns_limit_k_min -16
_diffrn_reflns_limit_l_max 20
_diffrn_reflns_limit_l_min -20
_diffrn_reflns_number 70111
_diffrn_reflns_theta_full 25.02
_diffrn_reflns_theta_max 25.02
_diffrn_reflns_theta_min 3.40
_exptl_absorpt_coefficient_mu 0.698
_exptl_absorpt_correction_T_max 0.942
_exptl_absorpt_correction_T_min 0.836
_exptl_absorpt_correction_type empirical
_exptl_absorpt_process_details '(Blessing, 1995, 1997)'
_exptl_crystal_colour yellow
_exptl_crystal_density_diffrn 1.360
_exptl_crystal_density_method 'not measured'
_exptl_crystal_description column
_exptl_crystal_F_000 2228
_exptl_crystal_size_max 0.16
_exptl_crystal_size_mid 0.12
_exptl_crystal_size_min 0.10
_refine_diff_density_max 0.636
_refine_diff_density_min -0.394
_refine_diff_density_rms 0.063
_refine_ls_extinction_method none
_refine_ls_goodness_of_fit_ref 0.900
_refine_ls_hydrogen_treatment mixed
_refine_ls_matrix_type full
_refine_ls_number_parameters 649
_refine_ls_number_reflns 8892
_refine_ls_number_restraints 0
_refine_ls_restrained_S_all 0.900
_refine_ls_R_factor_all 0.2319
_refine_ls_R_factor_gt 0.0621
_refine_ls_shift/su_max 0.001
_refine_ls_shift/su_mean 0.000
_refine_ls_structure_factor_coef Fsqd
_refine_ls_weighting_details 'calc w=1/[\s^2^(Fo^2^)+(0.0693P)^2^+0.0000P] where P=(Fo^2^+2Fc^2^)/3'
_refine_ls_weighting_scheme calc
_refine_ls_wR_factor_gt 0.1265
_refine_ls_wR_factor_ref 0.1690
_reflns_number_gt 3263
_reflns_number_total 8892
_reflns_threshold_expression >2sigma(I)
_cod_data_source_file ic0484194si20041117_040813_4.cif
_cod_data_source_block 3
_cod_depositor_comments
;
The following automatic conversions were performed:
'_symmetry_cell_setting' value 'Monoclinic' changed to 'monoclinic'
according to '/home/saulius/struct/CIF-dictionaries/cif_core.dic'
dictionary named 'cif_core.dic' version 2.4.1 from 2010-06-29.

Automatic conversion script
Id: cif_fix_enum 1527 2010-12-29 10:47:43Z saulius 
;
_cod_database_code 4309052

loop_
_symmetry_equiv_pos_as_xyz
'x, y, z'
'-x, y+1/2, -z+1/2'
'-x, -y, -z'
'x, -y-1/2, z-1/2'

loop_
_atom_site_label
_atom_site_type_symbol
_atom_site_fract_x
_atom_site_fract_y
_atom_site_fract_z
_atom_site_U_iso_or_equiv
_atom_site_adp_type
_atom_site_occupancy
_atom_site_symmetry_multiplicity
_atom_site_calc_flag
_atom_site_refinement_flags
_atom_site_disorder_assembly
_atom_site_disorder_group
Mn1 Mn 0.25124(4) 0.00378(7) 0.73872(5) 0.0550(3) Uani 1 1 d . . .
Cr1 Cr 0.43275(5) -0.18271(7) 0.65059(6) 0.0560(3) Uani 1 1 d . . .
Cr2 Cr 0.09805(5) -0.25566(8) 0.80227(6) 0.0653(4) Uani 1 1 d . . .
O1 O -0.0491(3) -0.2403(5) 0.9530(3) 0.151(3) Uani 1 1 d . . .
O2 O 0.6703(4) -0.1514(6) 0.6594(5) 0.215(4) Uani 1 1 d . . .
O3 O 0.3074(5) -0.5433(6) 0.6950(5) 0.254(5) Uani 1 1 d . . .
O4 O 0.2069(8) 0.3581(9) 0.8104(9) 0.373(7) Uani 1 1 d . . .
O5 O 0.1636(8) -0.607(2) 0.6331(7) 0.608(19) Uani 1 1 d . . .
N1 N 0.5582(4) -0.2668(5) 0.6190(4) 0.113(3) Uani 1 1 d . . .
N2 N 0.3763(4) -0.3772(5) 0.6812(4) 0.103(2) Uani 1 1 d . . .
N3 N 0.4998(3) -0.1549(4) 0.8384(3) 0.0796(19) Uani 1 1 d . . .
N4 N 0.3166(3) -0.0846(4) 0.6955(3) 0.0613(17) Uani 1 1 d . . .
N5 N 0.3876(2) -0.1800(4) 0.5279(3) 0.0551(14) Uani 1 1 d . . .
N6 N 0.4555(2) -0.0523(3) 0.6170(3) 0.0547(14) Uani 1 1 d . . .
N7 N 0.2817(3) 0.1183(3) 0.6707(4) 0.0644(16) Uani 1 1 d . . .
N8 N 0.1800(2) 0.0196(4) 0.6188(3) 0.0595(15) Uani 1 1 d . . .
N9 N 0.2079(3) 0.0876(4) 0.8191(4) 0.0699(17) Uani 1 1 d . . .
N10 N 0.3205(2) 0.0148(4) 0.8602(3) 0.0627(15) Uani 1 1 d . . .
N11 N 0.2026(3) -0.1193(4) 0.7686(3) 0.0687(17) Uani 1 1 d . . .
N12 N 0.0226(4) -0.2365(5) 0.6169(4) 0.128(3) Uani 1 1 d . . .
N13 N 0.1686(4) -0.4301(6) 0.7611(6) 0.153(4) Uani 1 1 d . . .
N14 N -0.0091(3) -0.3802(5) 0.8427(4) 0.093(2) Uani 1 1 d . . .
N15 N 0.0602(3) -0.1404(4) 0.8429(4) 0.0701(17) Uani 1 1 d . . .
N16 N 0.1451(3) -0.2529(5) 0.9225(4) 0.0717(18) Uani 1 1 d . . .
C1 C 0.5122(4) -0.2397(5) 0.6301(4) 0.071(2) Uani 1 1 d . . .
C2 C 0.3985(4) -0.3074(5) 0.6703(4) 0.075(2) Uani 1 1 d . . .
C3 C 0.4766(3) -0.1675(4) 0.7708(4) 0.0588(19) Uani 1 1 d . . .
C4 C 0.3559(3) -0.1213(5) 0.6782(4) 0.0511(19) Uani 1 1 d . . .
C5 C 0.3565(3) -0.2513(5) 0.4844(4) 0.073(2) Uani 1 1 d . . .
H5 H 0.3568 -0.3085 0.5100 0.088 Uiso 1 1 calc R . .
C6 C 0.3246(3) -0.2440(6) 0.4048(4) 0.079(2) Uani 1 1 d . . .
H6 H 0.3042 -0.2948 0.3763 0.095 Uiso 1 1 calc R . .
C7 C 0.3240(3) -0.1594(7) 0.3687(4) 0.088(3) Uani 1 1 d . . .
H7 H 0.3019 -0.1511 0.3149 0.106 Uiso 1 1 calc R . .
C8 C 0.3559(3) -0.0863(5) 0.4115(4) 0.071(2) Uani 1 1 d . . .
H8 H 0.3556 -0.0286 0.3868 0.085 Uiso 1 1 calc R . .
C9 C 0.3879(3) -0.0982(5) 0.4898(4) 0.0530(18) Uani 1 1 d . . .
C10 C 0.4260(3) -0.0246(5) 0.5398(4) 0.0529(18) Uani 1 1 d . . .
C11 C 0.4336(3) 0.0622(5) 0.5120(4) 0.066(2) Uani 1 1 d . . .
H11 H 0.4130 0.0803 0.4596 0.080 Uiso 1 1 calc R . .
C12 C 0.4736(3) 0.1237(5) 0.5645(5) 0.072(2) Uani 1 1 d . . .
H12 H 0.4790 0.1837 0.5470 0.087 Uiso 1 1 calc R . .
C13 C 0.5040(3) 0.0971(6) 0.6396(5) 0.073(2) Uani 1 1 d . . .
H13 H 0.5315 0.1368 0.6741 0.088 Uiso 1 1 calc R . .
C14 C 0.4931(3) 0.0101(6) 0.6634(4) 0.070(2) Uani 1 1 d . . .
H14 H 0.5133 -0.0077 0.7160 0.084 Uiso 1 1 calc R . .
C15 C 0.3345(4) 0.1663(5) 0.6995(5) 0.087(2) Uani 1 1 d . . .
H15 H 0.3533 0.1653 0.7549 0.104 Uiso 1 1 calc R . .
C16 C 0.3615(4) 0.2173(5) 0.6480(8) 0.109(3) Uani 1 1 d . . .
H16 H 0.3977 0.2506 0.6689 0.131 Uiso 1 1 calc R . .
C17 C 0.3338(5) 0.2176(6) 0.5657(7) 0.109(3) Uani 1 1 d . . .
H17 H 0.3514 0.2510 0.5304 0.130 Uiso 1 1 calc R . .
C18 C 0.2819(5) 0.1700(6) 0.5373(6) 0.087(2) Uani 1 1 d . . .
H18 H 0.2635 0.1686 0.4817 0.105 Uiso 1 1 calc R . .
C19 C 0.2548(4) 0.1220(5) 0.5908(5) 0.068(2) Uani 1 1 d . . .
C20 C 0.1952(3) 0.0718(5) 0.5632(4) 0.065(2) Uani 1 1 d . . .
C21 C 0.1586(5) 0.0775(5) 0.4840(5) 0.100(3) Uani 1 1 d . . .
H21 H 0.1709 0.1133 0.4454 0.120 Uiso 1 1 calc R . .
C22 C 0.1030(4) 0.0285(6) 0.4638(6) 0.099(3) Uani 1 1 d . . .
H22 H 0.0775 0.0312 0.4113 0.119 Uiso 1 1 calc R . .
C23 C 0.0867(4) -0.0232(6) 0.5216(5) 0.091(3) Uani 1 1 d . . .
H23 H 0.0498 -0.0563 0.5093 0.110 Uiso 1 1 calc R . .
C24 C 0.1252(3) -0.0260(5) 0.5980(4) 0.075(2) Uani 1 1 d . . .
H24 H 0.1133 -0.0608 0.6376 0.090 Uiso 1 1 calc R . .
C25 C 0.1525(4) 0.1261(6) 0.7946(5) 0.091(3) Uani 1 1 d . . .
H25 H 0.1329 0.1251 0.7394 0.109 Uiso 1 1 calc R . .
C26 C 0.1226(4) 0.1676(6) 0.8467(6) 0.103(3) Uani 1 1 d . . .
H26 H 0.0839 0.1947 0.8269 0.124 Uiso 1 1 calc R . .
C27 C 0.1501(4) 0.1682(6) 0.9260(6) 0.106(3) Uani 1 1 d . . .
H27 H 0.1307 0.1960 0.9622 0.127 Uiso 1 1 calc R . .
C28 C 0.2071(5) 0.1277(6) 0.9542(5) 0.091(3) Uani 1 1 d . . .
H28 H 0.2260 0.1263 1.0096 0.109 Uiso 1 1 calc R . .
C29 C 0.2365(4) 0.0886(5) 0.8993(5) 0.071(2) Uani 1 1 d . . .
C30 C 0.2996(3) 0.0480(5) 0.9217(4) 0.0633(19) Uani 1 1 d . . .
C31 C 0.3370(4) 0.0456(5) 1.0028(4) 0.086(3) Uani 1 1 d . . .
H31 H 0.3221 0.0677 1.0455 0.104 Uiso 1 1 calc R . .
C32 C 0.3961(4) 0.0095(6) 1.0168(5) 0.093(3) Uani 1 1 d . . .
H32 H 0.4215 0.0077 1.0694 0.111 Uiso 1 1 calc R . .
C33 C 0.4169(3) -0.0226(5) 0.9549(5) 0.085(2) Uani 1 1 d . . .
H33 H 0.4567 -0.0467 0.9636 0.102 Uiso 1 1 calc R . .
C34 C 0.3777(3) -0.0191(5) 0.8777(4) 0.076(2) Uani 1 1 d . . .
H34 H 0.3924 -0.0420 0.8350 0.092 Uiso 1 1 calc R . .
C35 C 0.1665(3) -0.1699(5) 0.7801(4) 0.061(2) Uani 1 1 d . . .
C36 C 0.0496(3) -0.2435(6) 0.6835(5) 0.086(2) Uani 1 1 d . . .
C37 C 0.1427(4) -0.3676(6) 0.7741(6) 0.093(3) Uani 1 1 d . . .
C38 C 0.0292(3) -0.3367(5) 0.8266(4) 0.071(2) Uani 1 1 d . . .
C39 C 0.0152(4) -0.0870(7) 0.7970(6) 0.108(3) Uani 1 1 d . . .
H39 H -0.0027 -0.1032 0.7433 0.129 Uiso 1 1 calc R . .
C40 C -0.0051(5) -0.0062(9) 0.8303(9) 0.139(5) Uani 1 1 d . . .
H40 H -0.0366 0.0308 0.7996 0.167 Uiso 1 1 calc R . .
C41 C 0.0238(8) 0.0154(10) 0.9104(11) 0.168(6) Uani 1 1 d . . .
H41 H 0.0111 0.0673 0.9345 0.202 Uiso 1 1 calc R . .
C42 C 0.0699(6) -0.0377(9) 0.9535(8) 0.137(4) Uani 1 1 d . . .
H42 H 0.0901 -0.0210 1.0064 0.164 Uiso 1 1 calc R . .
C43 C 0.0872(4) -0.1157(7) 0.9203(5) 0.080(2) Uani 1 1 d . . .
C44 C 0.1345(4) -0.1805(7) 0.9650(5) 0.083(3) Uani 1 1 d . . .
C45 C 0.1681(5) -0.1700(9) 1.0469(6) 0.143(4) Uani 1 1 d . . .
H45 H 0.1612 -0.1193 1.0773 0.171 Uiso 1 1 calc R . .
C46 C 0.2125(7) -0.2381(12) 1.0817(8) 0.161(7) Uani 1 1 d . . .
H46 H 0.2364 -0.2328 1.1349 0.193 Uiso 1 1 calc R . .
C47 C 0.2185(5) -0.3083(10) 1.0367(8) 0.146(6) Uani 1 1 d . . .
H47 H 0.2460 -0.3553 1.0595 0.175 Uiso 1 1 calc R . .
C48 C 0.1867(3) -0.3162(6) 0.9585(5) 0.097(3) Uani 1 1 d . . .
H48 H 0.1940 -0.3673 0.9287 0.116 Uiso 1 1 calc R . .

loop_
_atom_site_aniso_label
_atom_site_aniso_U_11
_atom_site_aniso_U_22
_atom_site_aniso_U_33
_atom_site_aniso_U_23
_atom_site_aniso_U_13
_atom_site_aniso_U_12
Mn1 0.0421(6) 0.0685(7) 0.0531(6) -0.0091(5) 0.0096(4) -0.0049(6)
Cr1 0.0536(7) 0.0607(7) 0.0508(6) -0.0025(5) 0.0083(5) 0.0077(6)
Cr2 0.0476(6) 0.0792(8) 0.0652(7) 0.0095(6) 0.0073(5) -0.0070(6)
O1 0.142(6) 0.217(7) 0.097(4) 0.015(4) 0.034(4) 0.056(5)
O2 0.193(8) 0.239(8) 0.168(7) 0.095(6) -0.037(6) -0.067(7)
O3 0.405(15) 0.164(7) 0.225(8) -0.010(6) 0.138(10) -0.098(8)
O4 0.48(2) 0.307(15) 0.383(17) -0.005(12) 0.211(16) -0.011(14)
O5 0.43(2) 1.25(6) 0.187(11) -0.075(18) 0.160(13) 0.27(3)
N1 0.104(6) 0.143(7) 0.096(5) 0.010(4) 0.032(5) 0.050(5)
N2 0.156(7) 0.078(5) 0.073(4) 0.002(4) 0.027(4) -0.014(5)
N3 0.077(4) 0.081(4) 0.070(4) -0.008(3) -0.002(3) 0.015(3)
N4 0.048(4) 0.068(4) 0.063(4) -0.010(3) 0.006(3) 0.000(3)
N5 0.052(3) 0.052(4) 0.057(3) -0.011(3) 0.006(3) 0.002(3)
N6 0.051(3) 0.054(4) 0.058(3) -0.009(3) 0.011(3) 0.002(3)
N7 0.060(4) 0.059(4) 0.075(4) -0.013(3) 0.019(3) -0.012(3)
N8 0.048(4) 0.070(4) 0.057(3) 0.004(3) 0.007(3) 0.000(3)
N9 0.053(4) 0.083(4) 0.074(4) -0.023(3) 0.017(3) 0.004(3)
N10 0.049(4) 0.075(4) 0.062(4) -0.014(3) 0.010(3) -0.010(3)
N11 0.054(4) 0.079(5) 0.072(4) 0.001(3) 0.013(3) -0.008(3)
N12 0.131(6) 0.169(7) 0.071(5) 0.022(5) 0.003(5) -0.063(5)
N13 0.108(7) 0.109(7) 0.231(10) -0.032(7) 0.025(6) 0.015(6)
N14 0.079(5) 0.117(6) 0.076(4) 0.019(4) 0.005(4) -0.027(4)
N15 0.055(4) 0.075(4) 0.083(4) 0.021(4) 0.022(3) 0.011(3)
N16 0.052(4) 0.086(5) 0.069(4) 0.027(4) 0.000(3) -0.011(4)
C1 0.080(6) 0.076(6) 0.055(4) 0.007(4) 0.011(4) 0.012(5)
C2 0.100(6) 0.057(5) 0.065(5) 0.001(4) 0.015(4) -0.007(5)
C3 0.058(4) 0.058(5) 0.057(4) -0.002(4) 0.007(4) 0.003(4)
C4 0.053(5) 0.054(5) 0.041(4) -0.003(3) 0.002(3) -0.003(4)
C5 0.086(5) 0.066(5) 0.062(5) -0.004(4) 0.010(4) -0.001(4)
C6 0.085(6) 0.089(6) 0.056(5) -0.023(5) 0.003(4) -0.007(5)
C7 0.072(5) 0.133(8) 0.049(5) -0.006(5) -0.002(4) 0.011(6)
C8 0.068(5) 0.090(6) 0.049(4) 0.004(4) 0.003(4) -0.002(4)
C9 0.044(4) 0.062(5) 0.052(4) 0.001(4) 0.010(3) 0.006(4)
C10 0.044(4) 0.062(5) 0.054(4) 0.004(4) 0.016(3) 0.015(4)
C11 0.067(5) 0.069(6) 0.068(5) 0.008(4) 0.025(4) 0.012(4)
C12 0.075(5) 0.052(5) 0.102(6) -0.006(5) 0.046(5) -0.011(4)
C13 0.080(6) 0.068(6) 0.071(5) -0.001(4) 0.014(4) -0.002(5)
C14 0.065(5) 0.078(6) 0.064(4) -0.006(5) 0.009(4) 0.000(5)
C15 0.069(6) 0.070(6) 0.123(7) -0.013(5) 0.025(5) -0.019(5)
C16 0.068(6) 0.052(6) 0.215(12) -0.014(7) 0.048(8) -0.020(5)
C17 0.108(9) 0.086(8) 0.145(10) 0.028(7) 0.055(7) 0.009(6)
C18 0.092(7) 0.060(6) 0.117(7) 0.012(5) 0.040(6) 0.007(5)
C19 0.081(6) 0.050(5) 0.077(5) 0.006(4) 0.028(5) 0.009(4)
C20 0.068(5) 0.066(5) 0.058(5) 0.001(4) 0.009(4) 0.009(4)
C21 0.137(8) 0.083(6) 0.068(5) 0.022(4) 0.006(6) 0.005(6)
C22 0.090(7) 0.102(8) 0.084(6) -0.009(5) -0.018(6) 0.010(6)
C23 0.063(5) 0.100(7) 0.099(6) -0.011(5) -0.003(5) 0.008(5)
C24 0.052(5) 0.093(6) 0.069(5) -0.007(4) -0.004(4) 0.002(4)
C25 0.070(6) 0.106(7) 0.098(6) -0.026(5) 0.025(5) 0.010(5)
C26 0.071(6) 0.122(8) 0.115(7) -0.031(6) 0.022(6) 0.015(5)
C27 0.083(7) 0.113(8) 0.134(9) -0.054(6) 0.049(6) 0.008(6)
C28 0.105(7) 0.105(7) 0.077(5) -0.039(5) 0.049(6) -0.026(6)
C29 0.071(5) 0.068(5) 0.076(5) -0.017(4) 0.021(5) -0.014(4)
C30 0.072(5) 0.067(5) 0.052(4) -0.017(4) 0.018(4) -0.013(4)
C31 0.113(7) 0.091(6) 0.049(5) -0.020(4) 0.010(5) -0.013(5)
C32 0.093(7) 0.095(7) 0.069(5) -0.004(5) -0.015(5) -0.022(6)
C33 0.054(5) 0.106(7) 0.083(6) -0.019(5) -0.006(5) -0.016(4)
C34 0.055(5) 0.101(6) 0.067(5) -0.015(4) 0.004(4) 0.001(4)
C35 0.047(5) 0.072(5) 0.058(4) -0.001(4) 0.003(4) -0.006(4)
C36 0.069(5) 0.123(7) 0.066(5) 0.012(5) 0.021(4) -0.025(5)
C37 0.067(6) 0.070(7) 0.144(7) -0.002(6) 0.029(5) -0.009(5)
C38 0.054(5) 0.082(6) 0.067(5) 0.020(4) -0.001(4) -0.009(4)
C39 0.069(6) 0.120(8) 0.142(8) 0.047(7) 0.043(6) 0.021(6)
C40 0.134(10) 0.119(10) 0.198(12) 0.084(10) 0.105(10) 0.064(8)
C41 0.219(18) 0.120(11) 0.235(17) 0.016(12) 0.185(16) 0.014(11)
C42 0.158(12) 0.109(10) 0.166(11) -0.033(9) 0.082(10) -0.003(8)
C43 0.087(6) 0.080(7) 0.085(6) -0.005(5) 0.040(6) -0.020(5)
C44 0.070(6) 0.124(8) 0.052(5) 0.009(5) 0.010(5) -0.027(6)
C45 0.148(10) 0.208(13) 0.071(7) -0.018(7) 0.025(7) -0.065(9)
C46 0.127(10) 0.25(2) 0.076(9) 0.045(9) -0.029(8) -0.063(13)
C47 0.089(8) 0.181(14) 0.137(12) 0.095(9) -0.028(9) -0.041(9)
C48 0.057(5) 0.114(7) 0.101(7) 0.050(5) -0.013(5) -0.006(5)

loop_
_atom_type_symbol
_atom_type_description
_atom_type_scat_dispersion_real
_atom_type_scat_dispersion_imag
_atom_type_scat_source
C C 0.0033 0.0016 'International Tables Vol C Tables 4.2.6.8 and 6.1.1.4'
H H 0.0000 0.0000 'International Tables Vol C Tables 4.2.6.8 and 6.1.1.4'
N N 0.0061 0.0033 'International Tables Vol C Tables 4.2.6.8 and 6.1.1.4'
O O 0.0106 0.0060 'International Tables Vol C Tables 4.2.6.8 and 6.1.1.4'
Cr Cr 0.3209 0.6236 'International Tables Vol C Tables 4.2.6.8 and 6.1.1.4'
Mn Mn 0.3368 0.7283 'International Tables Vol C Tables 4.2.6.8 and 6.1.1.4'

loop_
_geom_angle_atom_site_label_1
_geom_angle_atom_site_label_2
_geom_angle_atom_site_label_3
_geom_angle
_geom_angle_site_symmetry_1
_geom_angle_site_symmetry_3
_geom_angle_publ_flag
N4 Mn1 N11 91.3(2) . . ?
N4 Mn1 N7 86.3(2) . . ?
N11 Mn1 N7 162.2(2) . . ?
N4 Mn1 N9 161.9(2) . . ?
N11 Mn1 N9 88.5(2) . . ?
N7 Mn1 N9 99.2(2) . . ?
N4 Mn1 N10 89.3(2) . . ?
N11 Mn1 N10 96.26(19) . . ?
N7 Mn1 N10 101.3(2) . . ?
N9 Mn1 N10 72.7(2) . . ?
N4 Mn1 N8 97.54(18) . . ?
N11 Mn1 N8 90.8(2) . . ?
N7 Mn1 N8 72.1(2) . . ?
N9 Mn1 N8 100.6(2) . . ?
N10 Mn1 N8 170.1(2) . . ?
C2 Cr1 C3 92.0(3) . . ?
C2 Cr1 N6 171.3(2) . . ?
C3 Cr1 N6 95.2(2) . . ?
C2 Cr1 C1 93.2(3) . . ?
C3 Cr1 C1 89.9(3) . . ?
N6 Cr1 C1 91.7(3) . . ?
C2 Cr1 N5 94.4(3) . . ?
C3 Cr1 N5 172.8(2) . . ?
N6 Cr1 N5 78.2(2) . . ?
C1 Cr1 N5 93.2(2) . . ?
C2 Cr1 C4 88.2(3) . . ?
C3 Cr1 C4 86.6(2) . . ?
N6 Cr1 C4 87.4(2) . . ?
C1 Cr1 C4 176.3(2) . . ?
N5 Cr1 C4 90.1(2) . . ?
C37 Cr2 C36 90.2(4) . . ?
C37 Cr2 N16 95.4(3) . . ?
C36 Cr2 N16 173.9(3) . . ?
C37 Cr2 C38 92.2(3) . . ?
C36 Cr2 C38 90.7(3) . . ?
N16 Cr2 C38 91.7(2) . . ?
C37 Cr2 N15 173.6(3) . . ?
C36 Cr2 N15 95.9(3) . . ?
N16 Cr2 N15 78.4(3) . . ?
C38 Cr2 N15 89.7(3) . . ?
C37 Cr2 C35 89.8(3) . . ?
C36 Cr2 C35 89.9(3) . . ?
N16 Cr2 C35 87.5(2) . . ?
C38 Cr2 C35 177.9(3) . . ?
N15 Cr2 C35 88.2(2) . . ?
C4 N4 Mn1 170.6(6) . . ?
C9 N5 C5 117.8(5) . . ?
C9 N5 Cr1 116.2(4) . . ?
C5 N5 Cr1 126.0(5) . . ?
C14 N6 C10 116.6(6) . . ?
C14 N6 Cr1 127.4(5) . . ?
C10 N6 Cr1 115.9(4) . . ?
C19 N7 C15 118.3(7) . . ?
C19 N7 Mn1 116.2(5) . . ?
C15 N7 Mn1 123.2(5) . . ?
C20 N8 C24 118.0(6) . . ?
C20 N8 Mn1 117.1(5) . . ?
C24 N8 Mn1 124.7(5) . . ?
C25 N9 C29 118.6(7) . . ?
C25 N9 Mn1 123.6(5) . . ?
C29 N9 Mn1 117.3(5) . . ?
C34 N10 C30 117.6(6) . . ?
C34 N10 Mn1 125.2(5) . . ?
C30 N10 Mn1 116.6(5) . . ?
C35 N11 Mn1 164.8(6) . . ?
C39 N15 C43 119.8(8) . . ?
C39 N15 Cr2 125.2(7) . . ?
C43 N15 Cr2 114.8(6) . . ?
C44 N16 C48 119.2(7) . . ?
C44 N16 Cr2 116.3(5) . . ?
C48 N16 Cr2 124.5(7) . . ?
N1 C1 Cr1 176.2(8) . . ?
N2 C2 Cr1 177.0(8) . . ?
N3 C3 Cr1 176.7(6) . . ?
N4 C4 Cr1 176.2(6) . . ?
N5 C5 C6 123.5(7) . . ?
N5 C5 H5 118.3 . . ?
C6 C5 H5 118.3 . . ?
C7 C6 C5 117.4(7) . . ?
C7 C6 H6 121.3 . . ?
C5 C6 H6 121.3 . . ?
C6 C7 C8 120.1(7) . . ?
C6 C7 H7 120.0 . . ?
C8 C7 H7 120.0 . . ?
C9 C8 C7 120.0(7) . . ?
C9 C8 H8 120.0 . . ?
C7 C8 H8 120.0 . . ?
N5 C9 C8 121.3(6) . . ?
N5 C9 C10 114.8(5) . . ?
C8 C9 C10 123.9(7) . . ?
C11 C10 N6 121.8(6) . . ?
C11 C10 C9 124.0(6) . . ?
N6 C10 C9 114.2(6) . . ?
C10 C11 C12 118.2(6) . . ?
C10 C11 H11 120.9 . . ?
C12 C11 H11 120.9 . . ?
C13 C12 C11 120.8(7) . . ?
C13 C12 H12 119.6 . . ?
C11 C12 H12 119.6 . . ?
C12 C13 C14 117.5(7) . . ?
C12 C13 H13 121.2 . . ?
C14 C13 H13 121.2 . . ?
N6 C14 C13 125.1(6) . . ?
N6 C14 H14 117.5 . . ?
C13 C14 H14 117.5 . . ?
N7 C15 C16 121.4(8) . . ?
N7 C15 H15 119.3 . . ?
C16 C15 H15 119.3 . . ?
C17 C16 C15 119.1(8) . . ?
C17 C16 H16 120.4 . . ?
C15 C16 H16 120.4 . . ?
C18 C17 C16 119.4(10) . . ?
C18 C17 H17 120.3 . . ?
C16 C17 H17 120.3 . . ?
C17 C18 C19 120.1(9) . . ?
C17 C18 H18 120.0 . . ?
C19 C18 H18 120.0 . . ?
N7 C19 C18 121.6(7) . . ?
N7 C19 C20 115.8(7) . . ?
C18 C19 C20 122.6(8) . . ?
N8 C20 C21 122.3(7) . . ?
N8 C20 C19 115.2(6) . . ?
C21 C20 C19 122.5(8) . . ?
C20 C21 C22 118.5(8) . . ?
C20 C21 H21 120.7 . . ?
C22 C21 H21 120.7 . . ?
C23 C22 C21 119.1(8) . . ?
C23 C22 H22 120.5 . . ?
C21 C22 H22 120.5 . . ?
C22 C23 C24 119.2(8) . . ?
C22 C23 H23 120.4 . . ?
C24 C23 H23 120.4 . . ?
N8 C24 C23 122.8(7) . . ?
N8 C24 H24 118.6 . . ?
C23 C24 H24 118.6 . . ?
N9 C25 C26 123.3(8) . . ?
N9 C25 H25 118.3 . . ?
C26 C25 H25 118.3 . . ?
C27 C26 C25 118.7(8) . . ?
C27 C26 H26 120.6 . . ?
C25 C26 H26 120.6 . . ?
C26 C27 C28 119.9(9) . . ?
C26 C27 H27 120.0 . . ?
C28 C27 H27 120.0 . . ?
C27 C28 C29 119.5(8) . . ?
C27 C28 H28 120.3 . . ?
C29 C28 H28 120.3 . . ?
N9 C29 C28 120.0(7) . . ?
N9 C29 C30 115.5(7) . . ?
C28 C29 C30 124.5(8) . . ?
N10 C30 C31 121.0(7) . . ?
N10 C30 C29 115.9(6) . . ?
C31 C30 C29 123.1(7) . . ?
C32 C31 C30 118.5(8) . . ?
C32 C31 H31 120.8 . . ?
C30 C31 H31 120.8 . . ?
C33 C32 C31 120.2(8) . . ?
C33 C32 H32 119.9 . . ?
C31 C32 H32 119.9 . . ?
C32 C33 C34 118.2(8) . . ?
C32 C33 H33 120.9 . . ?
C34 C33 H33 120.9 . . ?
N10 C34 C33 124.5(7) . . ?
N10 C34 H34 117.8 . . ?
C33 C34 H34 117.8 . . ?
N11 C35 Cr2 176.8(7) . . ?
N12 C36 Cr2 179.7(8) . . ?
N13 C37 Cr2 177.7(10) . . ?
N14 C38 Cr2 177.5(8) . . ?
N15 C39 C40 120.3(9) . . ?
N15 C39 H39 119.8 . . ?
C40 C39 H39 119.8 . . ?
C41 C40 C39 117.4(12) . . ?
C41 C40 H40 121.3 . . ?
C39 C40 H40 121.3 . . ?
C42 C41 C40 120.7(15) . . ?
C42 C41 H41 119.7 . . ?
C40 C41 H41 119.7 . . ?
C41 C42 C43 120.3(13) . . ?
C41 C42 H42 119.8 . . ?
C43 C42 H42 119.8 . . ?
N15 C43 C42 121.4(9) . . ?
N15 C43 C44 115.0(8) . . ?
C42 C43 C44 123.6(10) . . ?
N16 C44 C45 119.9(10) . . ?
N16 C44 C43 115.0(7) . . ?
C45 C44 C43 125.1(11) . . ?
C46 C45 C44 118.7(12) . . ?
C46 C45 H45 120.7 . . ?
C44 C45 H45 120.7 . . ?
C47 C46 C45 117.4(13) . . ?
C47 C46 H46 121.3 . . ?
C45 C46 H46 121.3 . . ?
C46 C47 C48 122.9(15) . . ?
C46 C47 H47 118.5 . . ?
C48 C47 H47 118.5 . . ?
N16 C48 C47 121.8(10) . . ?
N16 C48 H48 119.1 . . ?
C47 C48 H48 119.1 . . ?

loop_
_geom_bond_atom_site_label_1
_geom_bond_atom_site_label_2
_geom_bond_distance
_geom_bond_site_symmetry_2
_geom_bond_publ_flag
Mn1 N4 2.200(6) . ?
Mn1 N11 2.203(6) . ?
Mn1 N7 2.219(6) . ?
Mn1 N9 2.224(6) . ?
Mn1 N10 2.251(5) . ?
Mn1 N8 2.257(5) . ?
Cr1 C2 2.012(8) . ?
Cr1 C3 2.042(7) . ?
Cr1 N6 2.062(5) . ?
Cr1 C1 2.066(9) . ?
Cr1 N5 2.076(5) . ?
Cr1 C4 2.090(8) . ?
Cr2 C37 2.016(9) . ?
Cr2 C36 2.043(7) . ?
Cr2 N16 2.049(6) . ?
Cr2 C38 2.057(8) . ?
Cr2 N15 2.059(6) . ?
Cr2 C35 2.075(8) . ?
N1 C1 1.161(8) . ?
N2 C2 1.154(8) . ?
N3 C3 1.149(6) . ?
N4 C4 1.128(7) . ?
N5 C9 1.344(7) . ?
N5 C5 1.348(7) . ?
N6 C14 1.340(7) . ?
N6 C10 1.370(7) . ?
N7 C19 1.341(8) . ?
N7 C15 1.346(8) . ?
N8 C20 1.318(8) . ?
N8 C24 1.355(8) . ?
N9 C25 1.322(8) . ?
N9 C29 1.351(8) . ?
N10 C34 1.330(8) . ?
N10 C30 1.340(8) . ?
N11 C35 1.140(7) . ?
N12 C36 1.145(7) . ?
N13 C37 1.121(9) . ?
N14 C38 1.149(8) . ?
N15 C39 1.346(9) . ?
N15 C43 1.349(8) . ?
N16 C44 1.322(9) . ?
N16 C48 1.334(8) . ?
C5 C6 1.365(8) . ?
C5 H5 0.9300 . ?
C6 C7 1.361(9) . ?
C6 H6 0.9300 . ?
C7 C8 1.371(9) . ?
C7 H7 0.9300 . ?
C8 C9 1.352(7) . ?
C8 H8 0.9300 . ?
C9 C10 1.483(8) . ?
C10 C11 1.361(8) . ?
C11 C12 1.404(8) . ?
C11 H11 0.9300 . ?
C12 C13 1.342(8) . ?
C12 H12 0.9300 . ?
C13 C14 1.355(8) . ?
C13 H13 0.9300 . ?
C14 H14 0.9300 . ?
C15 C16 1.393(11) . ?
C15 H15 0.9300 . ?
C16 C17 1.379(12) . ?
C16 H16 0.9300 . ?
C17 C18 1.329(10) . ?
C17 H17 0.9300 . ?
C18 C19 1.397(10) . ?
C18 H18 0.9300 . ?
C19 C20 1.484(9) . ?
C20 C21 1.390(9) . ?
C21 C22 1.393(10) . ?
C21 H21 0.9300 . ?
C22 C23 1.355(11) . ?
C22 H22 0.9300 . ?
C23 C24 1.366(9) . ?
C23 H23 0.9300 . ?
C24 H24 0.9300 . ?
C25 C26 1.376(10) . ?
C25 H25 0.9300 . ?
C26 C27 1.333(10) . ?
C26 H26 0.9300 . ?
C27 C28 1.373(10) . ?
C27 H27 0.9300 . ?
C28 C29 1.392(10) . ?
C28 H28 0.9300 . ?
C29 C30 1.485(9) . ?
C30 C31 1.419(8) . ?
C31 C32 1.384(10) . ?
C31 H31 0.9300 . ?
C32 C33 1.338(10) . ?
C32 H32 0.9300 . ?
C33 C34 1.383(8) . ?
C33 H33 0.9300 . ?
C34 H34 0.9300 . ?
C39 C40 1.416(13) . ?
C39 H39 0.9300 . ?
C40 C41 1.388(16) . ?
C40 H40 0.9300 . ?
C41 C42 1.341(15) . ?
C41 H41 0.9300 . ?
C42 C43 1.355(12) . ?
C42 H42 0.9300 . ?
C43 C44 1.469(11) . ?
C44 C45 1.413(11) . ?
C45 C46 1.412(16) . ?
C45 H45 0.9300 . ?
C46 C47 1.293(17) . ?
C46 H46 0.9300 . ?
C47 C48 1.344(12) . ?
C47 H47 0.9300 . ?
C48 H48 0.9300 . ?
